data_2233945
loop_
_publ_author_name
'Reiss, Guido J.'
'B\"orgardts, Markus'
'Kunz, Peter C.'

_publ_section_title
;
 (Picolinato-\k^2^<i>N</i>,<i>O</i>)[tris(2-isopropyl-1<i>H</i>-imidazol-4-yl-\k<i>N</i>^3^)phosphane]cobalt(II)
 nitrate
;
_journal_coeditor_code NC2266
_journal_issue 3
_journal_name_full 'Acta Crystallographica Section E'
_journal_page_first m265
_journal_page_last m266
_journal_paper_doi 10.1107/S1600536812004485
_journal_volume 68
_journal_year 2012
_chemical_formula_iupac '[Co (C6 H4 N O2) (C18 H27 N6 P)] N O3 '
_chemical_formula_moiety 'C24 H31 Co N7 O2 P +, N O3 -'
_chemical_formula_sum 'C24 H31 Co N8 O5 P'
_chemical_formula_weight 601.47
_chemical_name_systematic
;
(Picolinato-\k^2^<i>N</i>,<i>O</i>)[Tris(2-isopropyl-1<i>H</i>-imidazol-
4-yl-\k<i>N</i>^3^)phosphane]cobalt(II) nitrate
;
_space_group_IT_number 14
_symmetry_cell_setting monoclinic
_symmetry_space_group_name_Hall '-P 2ybc'
_symmetry_space_group_name_H-M 'P 1 21/c 1'
_atom_sites_solution_hydrogens geom
_atom_sites_solution_primary direct
_atom_sites_solution_secondary difmap
_audit_creation_method SHELXL-97
_cell_angle_alpha 90.00
_cell_angle_beta 90.491(3)
_cell_angle_gamma 90.00
_cell_formula_units_Z 4
_cell_length_a 15.4012(5)
_cell_length_b 10.7035(3)
_cell_length_c 17.8548(5)
_cell_measurement_reflns_used 6583
_cell_measurement_temperature 292(2)
_cell_measurement_theta_max 27.1971
_cell_measurement_theta_min 3.2541
_cell_volume 2943.20(15)
_computing_cell_refinement 'CrysAlis PRO (Oxford Diffraction, 2009)'
_computing_data_collection 'CrysAlis PRO (Oxford Diffraction, 2009)'
_computing_data_reduction 'CrysAlis PRO (Oxford Diffraction, 2009)'
_computing_molecular_graphics 'DIAMOND (Brandenburg, 2010)'
_computing_publication_material 'publCIF (Westrip, 2010)'
_computing_structure_refinement 'SHELXL97 (Sheldrick, 2008)'
_computing_structure_solution 'SHELXS97 (Sheldrick, 2008)'
_diffrn_ambient_temperature 292(2)
_diffrn_detector_area_resol_mean 16.2711
_diffrn_measured_fraction_theta_full 0.998
_diffrn_measured_fraction_theta_max 0.998
_diffrn_measurement_device_type 'Oxford Diffraction Xcalibur Eos'
_diffrn_measurement_method \w
_diffrn_radiation_monochromator 'Equatorial mounted graphite monochromator'
_diffrn_radiation_source 'fine-focus sealed tube'
_diffrn_radiation_type MoK\a
_diffrn_radiation_wavelength 0.71073
_diffrn_reflns_av_R_equivalents 0.0221
_diffrn_reflns_av_sigmaI/netI 0.0286
_diffrn_reflns_limit_h_max 18
_diffrn_reflns_limit_h_min -17
_diffrn_reflns_limit_k_max 13
_diffrn_reflns_limit_k_min -11
_diffrn_reflns_limit_l_max 10
_diffrn_reflns_limit_l_min -22
_diffrn_reflns_number 12068
_diffrn_reflns_theta_full 26.00
_diffrn_reflns_theta_max 26.00
_diffrn_reflns_theta_min 3.26
_diffrn_standards_decay_% 0
_exptl_absorpt_coefficient_mu 0.684
_exptl_absorpt_correction_T_max 0.82
_exptl_absorpt_correction_T_min 0.67
_exptl_absorpt_correction_type gaussian
_exptl_absorpt_process_details
;
(CrysAlis PRO; Oxford Diffraction, 2009)
;
_exptl_crystal_colour purple
_exptl_crystal_density_diffrn 1.357
_exptl_crystal_density_method 'not measured'
_exptl_crystal_description block
_exptl_crystal_F_000 1252
_exptl_crystal_size_max 0.60
_exptl_crystal_size_mid 0.58
_exptl_crystal_size_min 0.30
_refine_diff_density_max 0.429
_refine_diff_density_min -0.303
_refine_ls_extinction_method none
_refine_ls_goodness_of_fit_ref 1.006
_refine_ls_hydrogen_treatment mixed
_refine_ls_matrix_type full
_refine_ls_number_parameters 370
_refine_ls_number_reflns 5760
_refine_ls_number_restraints 0
_refine_ls_restrained_S_all 1.006
_refine_ls_R_factor_all 0.0585
_refine_ls_R_factor_gt 0.0423
_refine_ls_shift/su_max 0.001
_refine_ls_shift/su_mean 0.000
_refine_ls_structure_factor_coef Fsqd
_refine_ls_weighting_details 'calc w=1/[\s^2^(Fo^2^)+(0.0170P)^2^+2.8000P] where P=(Fo^2^+2Fc^2^)/3'
_refine_ls_weighting_scheme calc
_refine_ls_wR_factor_gt 0.0806
_refine_ls_wR_factor_ref 0.0862
_reflns_number_gt 4526
_reflns_number_total 5760
_reflns_threshold_expression I>2sigma(I)
_cod_data_source_file nc2266.cif
_cod_data_source_block I
_cod_original_cell_volume 2943.21(15)
_cod_original_sg_symbol_H-M 'P 21/c'
_cod_database_code 2233945
_cod_database_fobs_code 2233945

loop_
_symmetry_equiv_pos_as_xyz
'x, y, z'
'-x, y+1/2, -z+1/2'
'-x, -y, -z'
'x, -y-1/2, z-1/2'

loop_
_atom_site_type_symbol
_atom_site_label
_atom_site_fract_x
_atom_site_fract_y
_atom_site_fract_z
_atom_site_U_iso_or_equiv
_atom_site_adp_type
_atom_site_calc_flag
_atom_site_refinement_flags
_atom_site_occupancy
_atom_site_symmetry_multiplicity
Co Co1 0.29459(2) 0.83916(3) 0.173518(18) 0.04257(10) Uani d . 1 1
P P1 0.20777(5) 0.62495(7) 0.28876(4) 0.05045(18) Uani d . 1 1
C C1 0.32126(16) 0.6636(2) 0.30250(13) 0.0456(6) Uani d . 1 1
C C2 0.37830(18) 0.6149(3) 0.35249(14) 0.0522(6) Uani d . 1 1
H H2 0.3672 0.5519 0.3870 0.063 Uiso calc R 1 1
C C3 0.44493(17) 0.7603(2) 0.28778(14) 0.0475(6) Uani d . 1 1
C C4 0.21002(17) 0.5951(2) 0.18877(14) 0.0486(6) Uani d . 1 1
C C5 0.1718(2) 0.5000(3) 0.15108(16) 0.0614(8) Uani d . 1 1
H H5 0.1336 0.4413 0.1706 0.074 Uiso calc R 1 1
C C6 0.25358(18) 0.6041(2) 0.07286(14) 0.0499(6) Uani d . 1 1
C C7 0.16572(16) 0.7822(3) 0.29169(14) 0.0473(6) Uani d . 1 1
C C8 0.10861(17) 0.8315(3) 0.34061(15) 0.0586(7) Uani d . 1 1
H H8 0.0803 0.7891 0.3787 0.070 Uiso calc R 1 1
C C9 0.15266(17) 0.9811(3) 0.26536(14) 0.0523(7) Uani d . 1 1
C C10 0.51532(18) 0.8439(3) 0.26060(17) 0.0617(8) Uani d . 1 1
H H10 0.4884 0.9060 0.2275 0.074 Uiso calc R 1 1
C C11 0.5792(3) 0.7712(5) 0.2147(3) 0.154(2) Uani d . 1 1
H H11A 0.6242 0.8261 0.1978 0.230 Uiso calc R 1 1
H H11B 0.5499 0.7352 0.1722 0.230 Uiso calc R 1 1
H H11C 0.6042 0.7059 0.2448 0.230 Uiso calc R 1 1
C C12 0.5591(3) 0.9134(5) 0.3234(2) 0.144(2) Uani d . 1 1
H H12A 0.5165 0.9600 0.3508 0.215 Uiso calc R 1 1
H H12B 0.6014 0.9698 0.3033 0.215 Uiso calc R 1 1
H H12C 0.5873 0.8551 0.3564 0.215 Uiso calc R 1 1
C C13 0.3025(2) 0.6388(3) 0.00336(15) 0.0616(8) Uani d . 1 1
H H13 0.2719 0.7095 -0.0197 0.074 Uiso calc R 1 1
C C14 0.3928(2) 0.6827(4) 0.02242(18) 0.0877(11) Uani d . 1 1
H H14A 0.3897 0.7524 0.0561 0.131 Uiso calc R 1 1
H H14B 0.4218 0.7078 -0.0225 0.131 Uiso calc R 1 1
H H14C 0.4246 0.6160 0.0458 0.131 Uiso calc R 1 1
C C15 0.3043(3) 0.5351(4) -0.05373(19) 0.1029(14) Uani d . 1 1
H H15A 0.2460 0.5140 -0.0682 0.154 Uiso calc R 1 1
H H15B 0.3323 0.4631 -0.0324 0.154 Uiso calc R 1 1
H H15C 0.3359 0.5622 -0.0969 0.154 Uiso calc R 1 1
C C16 0.1601(2) 1.1072(3) 0.23097(16) 0.0653(8) Uani d . 1 1
H H16 0.2069 1.1030 0.1942 0.078 Uiso calc R 1 1
C C17 0.1845(3) 1.2070(4) 0.2869(2) 0.1028(13) Uani d . 1 1
H H17A 0.2001 1.2820 0.2608 0.154 Uiso calc R 1 1
H H17B 0.2329 1.1790 0.3167 0.154 Uiso calc R 1 1
H H17C 0.1360 1.2235 0.3188 0.154 Uiso calc R 1 1
C C18 0.0780(3) 1.1407(4) 0.1889(3) 0.153(2) Uani d . 1 1
H H18A 0.0897 1.2079 0.1548 0.230 Uiso calc R 1 1
H H18B 0.0344 1.1664 0.2238 0.230 Uiso calc R 1 1
H H18C 0.0577 1.0693 0.1614 0.230 Uiso calc R 1 1
C C19 0.35434(18) 1.0474(3) 0.08976(14) 0.0504(6) Uani d . 1 1
C C20 0.26933(16) 1.0186(2) 0.05122(13) 0.0442(6) Uani d . 1 1
C C21 0.23571(19) 1.0905(3) -0.00650(15) 0.0582(7) Uani d . 1 1
H H21 0.2653 1.1603 -0.0239 0.070 Uiso calc R 1 1
C C22 0.1571(2) 1.0558(3) -0.03758(16) 0.0654(8) Uani d . 1 1
H H22 0.1327 1.1025 -0.0763 0.078 Uiso calc R 1 1
C C23 0.11511(19) 0.9523(3) -0.01114(16) 0.0616(8) Uani d . 1 1
H H23 0.0626 0.9270 -0.0323 0.074 Uiso calc R 1 1
C C24 0.15199(17) 0.8861(3) 0.04739(16) 0.0562(7) Uani d . 1 1
H H24 0.1230 0.8166 0.0659 0.067 Uiso calc R 1 1
N N1 0.36426(13) 0.75589(19) 0.26150(11) 0.0447(5) Uani d . 1 1
N N2 0.45508(17) 0.6754(2) 0.34284(13) 0.0542(6) Uani d . 1 1
H H02 0.498(2) 0.665(3) 0.3653(17) 0.072(11) Uiso d . 1 1
N N3 0.26053(13) 0.6614(2) 0.13840(11) 0.0471(5) Uani d . 1 1
N N4 0.19990(18) 0.5066(2) 0.07917(14) 0.0629(7) Uani d . 1 1
H H04 0.180(2) 0.459(3) 0.0471(18) 0.080(11) Uiso d . 1 1
N N5 0.19332(13) 0.8781(2) 0.24447(11) 0.0466(5) Uani d . 1 1
N N6 0.10047(17) 0.9546(3) 0.32355(14) 0.0627(7) Uani d . 1 1
H H06 0.074(2) 1.005(3) 0.3463(17) 0.069(10) Uiso d . 1 1
N N7 0.22815(13) 0.91894(19) 0.07825(11) 0.0462(5) Uani d . 1 1
O O1 0.37455(11) 0.97651(17) 0.14465(10) 0.0547(5) Uani d . 1 1
O O2 0.39853(14) 1.1354(2) 0.06762(11) 0.0740(6) Uani d . 1 1
N N8 0.0460(2) 0.3434(3) -0.03062(17) 0.0736(7) Uani d . 1 1
O O3 0.12255(18) 0.3765(3) -0.03933(13) 0.0974(8) Uani d . 1 1
O O4 0.0256(2) 0.3016(3) 0.02838(17) 0.1439(13) Uani d . 1 1
O O5 -0.00042(18) 0.3488(4) -0.08683(19) 0.1316(12) Uani d . 1 1

loop_
_atom_site_aniso_label
_atom_site_aniso_U_11
_atom_site_aniso_U_22
_atom_site_aniso_U_33
_atom_site_aniso_U_12
_atom_site_aniso_U_13
_atom_site_aniso_U_23
Co1 0.04483(19) 0.04102(19) 0.04190(19) -0.00224(15) 0.00195(13) 0.00386(15)
P1 0.0584(4) 0.0487(4) 0.0443(4) -0.0100(3) 0.0062(3) 0.0048(3)
C1 0.0544(15) 0.0421(14) 0.0404(13) 0.0009(12) 0.0025(11) 0.0017(11)
C2 0.0661(18) 0.0455(15) 0.0449(14) 0.0025(13) 0.0016(12) 0.0060(12)
C3 0.0497(15) 0.0473(15) 0.0455(14) 0.0059(12) -0.0001(11) 0.0019(12)
C4 0.0579(16) 0.0415(14) 0.0466(14) -0.0043(12) 0.0002(12) 0.0012(12)
C5 0.077(2) 0.0508(17) 0.0564(17) -0.0144(15) -0.0013(14) 0.0044(14)
C6 0.0601(17) 0.0444(15) 0.0453(14) 0.0030(13) -0.0022(12) 0.0005(12)
C7 0.0413(14) 0.0550(16) 0.0456(14) -0.0064(12) 0.0029(11) -0.0024(12)
C8 0.0525(16) 0.071(2) 0.0529(16) -0.0092(15) 0.0122(12) -0.0059(15)
C9 0.0507(16) 0.0590(18) 0.0472(15) 0.0075(13) -0.0010(12) -0.0064(13)
C10 0.0478(16) 0.0689(19) 0.0683(18) -0.0029(15) -0.0041(13) 0.0156(16)
C11 0.116(4) 0.130(4) 0.217(6) 0.008(3) 0.101(4) 0.014(4)
C12 0.167(5) 0.162(5) 0.102(3) -0.110(4) -0.026(3) 0.020(3)
C13 0.076(2) 0.067(2) 0.0425(15) 0.0097(16) 0.0039(13) 0.0017(14)
C14 0.095(3) 0.106(3) 0.063(2) -0.028(2) 0.0185(18) 0.003(2)
C15 0.107(3) 0.132(4) 0.070(2) -0.022(3) 0.023(2) -0.040(2)
C16 0.081(2) 0.0563(18) 0.0585(18) 0.0226(16) 0.0032(15) 0.0005(15)
C17 0.145(4) 0.075(3) 0.088(3) -0.029(3) -0.002(2) 0.002(2)
C18 0.163(5) 0.091(3) 0.204(6) 0.019(3) -0.103(4) 0.029(3)
C19 0.0590(16) 0.0451(15) 0.0471(15) -0.0083(13) -0.0044(12) 0.0039(12)
C20 0.0513(15) 0.0415(14) 0.0399(13) 0.0001(12) -0.0026(11) -0.0012(11)
C21 0.075(2) 0.0512(17) 0.0484(15) 0.0011(15) -0.0081(14) 0.0057(13)
C22 0.080(2) 0.064(2) 0.0523(17) 0.0168(17) -0.0187(15) -0.0038(15)
C23 0.0559(17) 0.0644(19) 0.0642(18) 0.0105(15) -0.0167(14) -0.0114(16)
C24 0.0455(15) 0.0574(17) 0.0656(18) -0.0025(13) -0.0040(13) -0.0028(14)
N1 0.0453(12) 0.0437(12) 0.0452(12) 0.0005(10) 0.0020(9) 0.0035(9)
N2 0.0565(15) 0.0550(15) 0.0509(14) 0.0094(12) -0.0065(11) 0.0029(11)
N3 0.0567(13) 0.0439(12) 0.0407(11) -0.0043(10) 0.0020(9) 0.0015(10)
N4 0.0872(19) 0.0533(15) 0.0480(14) -0.0117(14) -0.0090(13) -0.0062(12)
N5 0.0450(12) 0.0492(13) 0.0454(12) 0.0043(10) 0.0003(9) 0.0000(10)
N6 0.0578(15) 0.0702(19) 0.0603(16) 0.0101(14) 0.0102(12) -0.0150(14)
N7 0.0450(12) 0.0448(12) 0.0486(12) -0.0025(10) -0.0024(9) -0.0005(10)
O1 0.0531(11) 0.0569(12) 0.0539(11) -0.0116(9) -0.0122(8) 0.0139(9)
O2 0.0810(14) 0.0689(14) 0.0719(13) -0.0335(12) -0.0195(11) 0.0266(11)
N8 0.083(2) 0.0668(18) 0.0713(19) -0.0104(16) 0.0193(16) -0.0039(15)
O3 0.112(2) 0.114(2) 0.0667(15) -0.0531(17) 0.0027(13) -0.0108(14)
O4 0.174(3) 0.155(3) 0.104(2) -0.012(2) 0.077(2) 0.032(2)
O5 0.0838(19) 0.191(4) 0.120(2) -0.025(2) -0.0192(18) 0.016(2)

loop_
_atom_type_symbol
_atom_type_description
_atom_type_scat_dispersion_real
_atom_type_scat_dispersion_imag
_atom_type_scat_source
C C 0.0033 0.0016 'International Tables Vol C Tables 4.2.6.8 and 6.1.1.4'
H H 0.0000 0.0000 'International Tables Vol C Tables 4.2.6.8 and 6.1.1.4'
N N 0.0061 0.0033 'International Tables Vol C Tables 4.2.6.8 and 6.1.1.4'
O O 0.0106 0.0060 'International Tables Vol C Tables 4.2.6.8 and 6.1.1.4'
P P 0.1023 0.0942 'International Tables Vol C Tables 4.2.6.8 and 6.1.1.4'
Co Co 0.3494 0.9721 'International Tables Vol C Tables 4.2.6.8 and 6.1.1.4'

loop_
_geom_angle_atom_site_label_1
_geom_angle_atom_site_label_2
_geom_angle_atom_site_label_3
_geom_angle
_geom_angle_publ_flag
O1 Co1 N5 118.91(8) y
O1 Co1 N3 139.21(8) y
N5 Co1 N3 100.43(8) y
O1 Co1 N1 101.22(7) y
N5 Co1 N1 90.61(8) y
N3 Co1 N1 87.87(8) y
O1 Co1 N7 78.07(7) y
N5 Co1 N7 92.77(8) y
N3 Co1 N7 90.45(8) y
N1 Co1 N7 176.45(8) y
C7 P1 C1 97.42(12) ?
C7 P1 C4 101.68(12) ?
C1 P1 C4 98.45(12) ?
C2 C1 N1 108.1(2) ?
C2 C1 P1 128.5(2) ?
N1 C1 P1 123.43(18) ?
C1 C2 N2 107.1(2) ?
C1 C2 H2 126.5 ?
N2 C2 H2 126.5 ?
N1 C3 N2 109.7(2) ?
N1 C3 C10 126.1(2) ?
N2 C3 C10 124.2(2) ?
C5 C4 N3 107.8(2) ?
C5 C4 P1 127.6(2) ?
N3 C4 P1 124.27(19) ?
C4 C5 N4 106.8(3) ?
C4 C5 H5 126.6 ?
N4 C5 H5 126.6 ?
N3 C6 N4 109.4(2) ?
N3 C6 C13 125.3(2) ?
N4 C6 C13 125.2(2) ?
C8 C7 N5 107.8(2) ?
C8 C7 P1 128.2(2) ?
N5 C7 P1 123.83(18) ?
C7 C8 N6 107.0(3) ?
C7 C8 H8 126.5 ?
N6 C8 H8 126.5 ?
N5 C9 N6 109.2(3) ?
N5 C9 C16 127.0(2) ?
N6 C9 C16 123.8(3) ?
C3 C10 C12 112.2(3) ?
C3 C10 C11 110.4(3) ?
C12 C10 C11 111.9(4) ?
C3 C10 H10 107.4 ?
C12 C10 H10 107.4 ?
C11 C10 H10 107.4 ?
C10 C11 H11A 109.5 ?
C10 C11 H11B 109.5 ?
H11A C11 H11B 109.5 ?
C10 C11 H11C 109.5 ?
H11A C11 H11C 109.5 ?
H11B C11 H11C 109.5 ?
C10 C12 H12A 109.5 ?
C10 C12 H12B 109.5 ?
H12A C12 H12B 109.5 ?
C10 C12 H12C 109.5 ?
H12A C12 H12C 109.5 ?
H12B C12 H12C 109.5 ?
C6 C13 C14 111.1(2) ?
C6 C13 C15 112.9(3) ?
C14 C13 C15 111.1(3) ?
C6 C13 H13 107.2 ?
C14 C13 H13 107.2 ?
C15 C13 H13 107.2 ?
C13 C14 H14A 109.5 ?
C13 C14 H14B 109.5 ?
H14A C14 H14B 109.5 ?
C13 C14 H14C 109.5 ?
H14A C14 H14C 109.5 ?
H14B C14 H14C 109.5 ?
C13 C15 H15A 109.5 ?
C13 C15 H15B 109.5 ?
H15A C15 H15B 109.5 ?
C13 C15 H15C 109.5 ?
H15A C15 H15C 109.5 ?
H15B C15 H15C 109.5 ?
C9 C16 C17 112.9(3) ?
C9 C16 C18 110.8(3) ?
C17 C16 C18 111.3(3) ?
C9 C16 H16 107.2 ?
C17 C16 H16 107.2 ?
C18 C16 H16 107.2 ?
C16 C17 H17A 109.5 ?
C16 C17 H17B 109.5 ?
H17A C17 H17B 109.5 ?
C16 C17 H17C 109.5 ?
H17A C17 H17C 109.5 ?
H17B C17 H17C 109.5 ?
C16 C18 H18A 109.5 ?
C16 C18 H18B 109.5 ?
H18A C18 H18B 109.5 ?
C16 C18 H18C 109.5 ?
H18A C18 H18C 109.5 ?
H18B C18 H18C 109.5 ?
O2 C19 O1 124.8(2) ?
O2 C19 C20 119.4(2) ?
O1 C19 C20 115.8(2) ?
N7 C20 C21 122.6(2) ?
N7 C20 C19 114.4(2) ?
C21 C20 C19 123.0(2) ?
C22 C21 C20 118.2(3) ?
C22 C21 H21 120.9 ?
C20 C21 H21 120.9 ?
C23 C22 C21 119.7(3) ?
C23 C22 H22 120.2 ?
C21 C22 H22 120.2 ?
C22 C23 C24 118.9(3) ?
C22 C23 H23 120.5 ?
C24 C23 H23 120.5 ?
N7 C24 C23 122.0(3) ?
N7 C24 H24 119.0 ?
C23 C24 H24 119.0 ?
C3 N1 C1 106.6(2) ?
C3 N1 Co1 136.34(17) ?
C1 N1 Co1 116.81(16) ?
C3 N2 C2 108.5(2) ?
C3 N2 H02 125(2) ?
C2 N2 H02 127(2) ?
C6 N3 C4 107.1(2) ?
C6 N3 Co1 135.34(18) ?
C4 N3 Co1 114.51(16) ?
C6 N4 C5 108.8(2) ?
C6 N4 H04 131(2) ?
C5 N4 H04 120(2) ?
C9 N5 C7 107.1(2) ?
C9 N5 Co1 134.80(18) ?
C7 N5 Co1 117.28(16) ?
C9 N6 C8 108.8(3) ?
C9 N6 H06 124(2) ?
C8 N6 H06 127(2) ?
C20 N7 C24 118.6(2) ?
C20 N7 Co1 112.25(16) ?
C24 N7 Co1 129.02(18) ?
C19 O1 Co1 119.43(16) ?
O4 N8 O5 125.8(4) ?
O4 N8 O3 118.5(4) ?
O5 N8 O3 115.5(3) ?

loop_
_geom_bond_atom_site_label_1
_geom_bond_atom_site_label_2
_geom_bond_distance
_geom_bond_publ_flag
Co1 O1 1.9885(17) y
Co1 N5 2.060(2) y
Co1 N3 2.070(2) y
Co1 N1 2.094(2) y
Co1 N7 2.154(2) y
P1 C7 1.805(3) ?
P1 C1 1.811(3) ?
P1 C4 1.814(3) ?
C1 C2 1.352(3) ?
C1 N1 1.400(3) ?
C2 N2 1.360(4) ?
C2 H2 0.9300 ?
C3 N1 1.325(3) ?
C3 N2 1.347(3) ?
C3 C10 1.490(4) ?
C4 C5 1.353(4) ?
C4 N3 1.389(3) ?
C5 N4 1.361(4) ?
C5 H5 0.9300 ?
C6 N3 1.324(3) ?
C6 N4 1.337(4) ?
C6 C13 1.504(4) ?
C7 C8 1.352(3) ?
C7 N5 1.397(3) ?
C8 N6 1.358(4) ?
C8 H8 0.9300 ?
C9 N5 1.323(3) ?
C9 N6 1.349(3) ?
C9 C16 1.487(4) ?
C10 C12 1.501(5) ?
C10 C11 1.502(5) ?
C10 H10 0.9800 ?
C11 H11A 0.9600 ?
C11 H11B 0.9600 ?
C11 H11C 0.9600 ?
C12 H12A 0.9600 ?
C12 H12B 0.9600 ?
C12 H12C 0.9600 ?
C13 C14 1.505(4) ?
C13 C15 1.508(4) ?
C13 H13 0.9800 ?
C14 H14A 0.9600 ?
C14 H14B 0.9600 ?
C14 H14C 0.9600 ?
C15 H15A 0.9600 ?
C15 H15B 0.9600 ?
C15 H15C 0.9600 ?
C16 C17 1.508(4) ?
C16 C18 1.509(5) ?
C16 H16 0.9800 ?
C17 H17A 0.9600 ?
C17 H17B 0.9600 ?
C17 H17C 0.9600 ?
C18 H18A 0.9600 ?
C18 H18B 0.9600 ?
C18 H18C 0.9600 ?
C19 O2 1.229(3) ?
C19 O1 1.276(3) ?
C19 C20 1.506(3) ?
C20 N7 1.334(3) ?
C20 C21 1.383(3) ?
C21 C22 1.378(4) ?
C21 H21 0.9300 ?
C22 C23 1.368(4) ?
C22 H22 0.9300 ?
C23 C24 1.381(4) ?
C23 H23 0.9300 ?
C24 N7 1.338(3) ?
C24 H24 0.9300 ?
N2 H02 0.78(3) ?
N4 H04 0.82(3) ?
N6 H06 0.79(3) ?
N8 O4 1.189(3) ?
N8 O5 1.229(4) ?
N8 O3 1.242(3) ?

loop_
_geom_hbond_atom_site_label_D
_geom_hbond_atom_site_label_H
_geom_hbond_atom_site_label_A
_geom_hbond_site_symmetry_A
_geom_hbond_distance_DH
_geom_hbond_distance_HA
_geom_hbond_distance_DA
_geom_hbond_angle_DHA
N2 H02 O2 2_645 0.78(3) 2.01(3) 2.786(3) 174(3)
N4 H04 O3 . 0.82(3) 1.98(3) 2.791(3) 169(3)
